data_4518978
loop_
_publ_author_name
'Ence, Chloe C.'
'Martinez, Erin E.'
'Himes, Samuel R.'
'Nazari, S. Hadi'
'Moreno, Mariur Rodriguez'
'Matu, Manase F.'
'Larsen, Samantha G.'
'Gassaway, Kyle J.'
'Valdivia-Berroeta, Gabriel A.'
'Smith, Stacey J.'
'Ess, Daniel H.'
'Michaelis, David J.'

_publ_section_title
;
 Experiment and Theory of Bimetallic Pd-Catalyzed \a-Arylation and
 Annulation for Naphthalene Synthesis
;
_journal_issue 16
_journal_name_full 'ACS Catalysis'
_journal_page_first 10394
_journal_page_last 10404
_journal_paper_doi 10.1021/acscatal.1c02731
_journal_volume 11
_journal_year 2021
_chemical_formula_sum 'C29 H31 Cl8 N2 P Pd'
_chemical_formula_weight 828.53
_space_group_crystal_system triclinic
_space_group_IT_number 2
_space_group_name_Hall '-P 1'
_space_group_name_H-M_alt 'P -1'
_atom_sites_solution_hydrogens geom
_atom_sites_solution_primary direct
_atom_sites_solution_secondary difmap
_audit_creation_method SHELXL-2017/1
_cell_angle_alpha 70.649(2)
_cell_angle_beta 71.301(2)
_cell_angle_gamma 71.001(2)
_cell_formula_units_Z 2
_cell_length_a 10.9294(5)
_cell_length_b 12.0600(6)
_cell_length_c 14.6295(7)
_cell_measurement_reflns_used 8979
_cell_measurement_temperature 100(2)
_cell_measurement_theta_max 68.49
_cell_measurement_theta_min 3.30
_cell_volume 1670.63(14)
_computing_cell_refinement 'Bruker SAINT'
_computing_data_collection 'Bruker APEX2'
_computing_data_reduction 'Bruker SAINT'
_computing_molecular_graphics 'Bruker SHELXTL'
_computing_publication_material 'Bruker SHELXTL'
_computing_structure_refinement 'SHELXL-2017/1 (Sheldrick, 2017)'
_computing_structure_solution 'SHELXT 2014/5 (Sheldrick, 2014)'
_diffrn_ambient_temperature 100(2)
_diffrn_measured_fraction_theta_full 0.996
_diffrn_measured_fraction_theta_max 0.991
_diffrn_measurement_device_type 'Bruker APEX-II CCD'
_diffrn_measurement_method '\f and \w scans'
_diffrn_radiation_type CuK\a
_diffrn_radiation_wavelength 1.54178
_diffrn_reflns_av_R_equivalents 0.0422
_diffrn_reflns_av_unetI/netI 0.0334
_diffrn_reflns_Laue_measured_fraction_full 0.996
_diffrn_reflns_Laue_measured_fraction_max 0.991
_diffrn_reflns_limit_h_max 13
_diffrn_reflns_limit_h_min -12
_diffrn_reflns_limit_k_max 14
_diffrn_reflns_limit_k_min -14
_diffrn_reflns_limit_l_max 17
_diffrn_reflns_limit_l_min -17
_diffrn_reflns_number 27342
_diffrn_reflns_point_group_measured_fraction_full 0.996
_diffrn_reflns_point_group_measured_fraction_max 0.991
_diffrn_reflns_theta_full 67.679
_diffrn_reflns_theta_max 68.544
_diffrn_reflns_theta_min 3.297
_diffrn_source 'Bruker-Nonius FR591 Cu rotating anode'
_exptl_absorpt_coefficient_mu 11.011
_exptl_absorpt_correction_T_max 0.3825
_exptl_absorpt_correction_T_min 0.2202
_exptl_absorpt_correction_type multi-scan
_exptl_absorpt_process_details 'SADABS (Sheldrick, 2009)'
_exptl_crystal_colour red
_exptl_crystal_density_diffrn 1.647
_exptl_crystal_density_method 'not measured'
_exptl_crystal_description Blocks
_exptl_crystal_F_000 832
_exptl_crystal_size_max 0.165
_exptl_crystal_size_mid 0.157
_exptl_crystal_size_min 0.070
_refine_diff_density_max 0.607
_refine_diff_density_min -0.451
_refine_diff_density_rms 0.075
_refine_ls_extinction_method none
_refine_ls_goodness_of_fit_ref 1.049
_refine_ls_hydrogen_treatment constr
_refine_ls_matrix_type full
_refine_ls_number_parameters 430
_refine_ls_number_reflns 6116
_refine_ls_number_restraints 753
_refine_ls_restrained_S_all 0.994
_refine_ls_R_factor_all 0.0273
_refine_ls_R_factor_gt 0.0260
_refine_ls_shift/su_max 0.003
_refine_ls_shift/su_mean 0.000
_refine_ls_structure_factor_coef Fsqd
_refine_ls_weighting_details 'w=1/[\s^2^(Fo^2^)+(0.0324P)^2^+1.4122P] where P=(Fo^2^+2Fc^2^)/3'
_refine_ls_weighting_scheme calc
_refine_ls_wR_factor_gt 0.0662
_refine_ls_wR_factor_ref 0.0672
_reflns_Friedel_coverage 0.000
_reflns_number_gt 5819
_reflns_number_total 6116
_reflns_threshold_expression 'I > 2\s(I)'
_cod_data_source_file cs1c02731_si_004.cif
_cod_data_source_block 19072_a
_cod_database_code 4518978
_shelx_shelxl_version_number 2017/1
_shelx_space_group_comment
; 
The symmetry employed for this shelxl refinement is uniquely defined 
by the following loop, which should always be used as a source of 
symmetry information in preference to the above space-group names. 
They are only intended as comments. 
;
_shelx_estimated_absorpt_t_min 0.264
_shelx_estimated_absorpt_t_max 0.513

loop_
_space_group_symop_operation_xyz
'x, y, z'
'-x, -y, -z'

loop_
_atom_site_label
_atom_site_type_symbol
_atom_site_fract_x
_atom_site_fract_y
_atom_site_fract_z
_atom_site_U_iso_or_equiv
_atom_site_adp_type
_atom_site_occupancy
_atom_site_site_symmetry_order
_atom_site_calc_flag
_atom_site_refinement_flags_posn
_atom_site_refinement_flags_adp
_atom_site_refinement_flags_occupancy
_atom_site_disorder_assembly
_atom_site_disorder_group
Pd1 Pd 0.90493(2) 0.09643(2) 0.54743(2) 0.01281(6) Uani 1 1 d . U . . .
P1 P 1.17953(5) 0.04264(5) 0.32578(4) 0.01309(11) Uani 1 1 d . U . . .
Cl1 Cl 0.69520(5) 0.19340(5) 0.51755(4) 0.02345(12) Uani 1 1 d . U . . .
C1 C 0.9289(2) 0.3388(2) 0.39527(17) 0.0214(5) Uani 1 1 d . U . . .
H1 H 0.869944 0.381780 0.442871 0.026 Uiso 1 1 calc R U . . .
N1 N 0.98428(18) 0.21572(16) 0.41545(13) 0.0159(4) Uani 1 1 d . U . . .
Cl2 Cl 1.09647(5) 0.03201(5) 0.60673(4) 0.01807(11) Uani 1 1 d . U . . .
C2 C 0.9716(2) 0.3888(2) 0.29707(17) 0.0215(5) Uani 1 1 d . U . . .
H2 H 0.948520 0.472079 0.263425 0.026 Uiso 1 1 calc R U . . .
N2 N 1.05494(18) 0.29608(16) 0.25508(13) 0.0154(3) Uani 1 1 d . U . . .
C3 C 1.0612(2) 0.19057(19) 0.32932(15) 0.0129(4) Uani 1 1 d . U . . .
C4 C 1.1027(2) 0.31295(19) 0.14834(16) 0.0175(4) Uani 1 1 d . U . . .
C6 C 1.2104(2) 0.3665(2) 0.09911(16) 0.0185(4) Uani 1 1 d . U . . .
C7 C 1.2502(2) 0.3859(2) -0.00463(17) 0.0238(5) Uani 1 1 d . U . . .
H7 H 1.324053 0.420330 -0.040694 0.029 Uiso 1 1 calc R U . . .
C8 C 1.1839(3) 0.3556(2) -0.05560(17) 0.0280(5) Uani 1 1 d . U . . .
H8 H 1.211855 0.370229 -0.126165 0.034 Uiso 1 1 calc R U . . .
C9 C 1.0767(3) 0.3041(2) -0.00419(18) 0.0269(5) Uani 1 1 d . U . . .
H9 H 1.031535 0.284753 -0.040377 0.032 Uiso 1 1 calc R U . . .
C10 C 1.0338(2) 0.2802(2) 0.09916(17) 0.0201(4) Uani 1 1 d . U . . .
C11 C 1.2812(2) 0.4059(2) 0.15253(17) 0.0213(5) Uani 1 1 d . U . . .
H11 H 1.243764 0.378994 0.225955 0.026 Uiso 1 1 calc R U . . .
C12 C 1.4319(3) 0.3494(3) 0.1306(2) 0.0313(6) Uani 1 1 d . U . . .
H12A H 1.470381 0.373623 0.058763 0.047 Uiso 1 1 calc R U . . .
H12B H 1.448502 0.260881 0.152858 0.047 Uiso 1 1 calc R U . . .
H12C H 1.473160 0.377708 0.166294 0.047 Uiso 1 1 calc R U . . .
C13 C 1.2534(3) 0.5449(2) 0.1231(2) 0.0301(5) Uani 1 1 d . U . . .
H13A H 1.286149 0.573384 0.050799 0.045 Uiso 1 1 calc R U . . .
H13B H 1.299067 0.570100 0.157633 0.045 Uiso 1 1 calc R U . . .
H13C H 1.157261 0.579781 0.141935 0.045 Uiso 1 1 calc R U . . .
C14 C 0.9178(2) 0.2209(2) 0.15569(17) 0.0243(5) Uani 1 1 d . U . . .
H14 H 0.938492 0.166328 0.220065 0.029 Uiso 1 1 calc R U . . .
C15 C 0.8989(3) 0.1429(3) 0.1002(2) 0.0361(6) Uani 1 1 d . U . . .
H15A H 0.863083 0.195320 0.042572 0.054 Uiso 1 1 calc R U . . .
H15B H 0.836486 0.094087 0.145042 0.054 Uiso 1 1 calc R U . . .
H15C H 0.984856 0.089206 0.077313 0.054 Uiso 1 1 calc R U . . .
C16 C 0.7880(3) 0.3148(3) 0.1813(2) 0.0362(6) Uani 1 1 d . U . . .
H16A H 0.762708 0.367689 0.119668 0.054 Uiso 1 1 calc R U . . .
H16B H 0.800491 0.363492 0.217990 0.054 Uiso 1 1 calc R U . . .
H16C H 0.717518 0.273368 0.222667 0.054 Uiso 1 1 calc R U . . .
C17 C 1.3287(2) 0.0713(2) 0.33290(17) 0.0210(5) Uani 1 1 d . U . . .
C18 C 1.4541(2) 0.0033(2) 0.2935(2) 0.0307(6) Uani 1 1 d . U . . .
H18 H 1.461940 -0.053443 0.258584 0.037 Uiso 1 1 calc R U . . .
C19 C 1.5678(3) 0.0199(3) 0.3063(2) 0.0439(8) Uani 1 1 d . U . . .
H19 H 1.653371 -0.024306 0.278241 0.053 Uiso 1 1 calc R U . . .
C20 C 1.5573(3) 0.0995(3) 0.3590(2) 0.0472(8) Uani 1 1 d . U . . .
H20 H 1.635279 0.108748 0.368185 0.057 Uiso 1 1 calc R U . . .
C21 C 1.4340(3) 0.1659(3) 0.3984(2) 0.0395(7) Uani 1 1 d . U . . .
H21 H 1.427156 0.220867 0.434729 0.047 Uiso 1 1 calc R U . . .
C22 C 1.3192(3) 0.1528(2) 0.38521(17) 0.0258(5) Uani 1 1 d . U . . .
H22 H 1.234292 0.199359 0.411909 0.031 Uiso 1 1 calc R U . . .
C23 C 1.2197(2) 0.0086(2) 0.20567(16) 0.0200(4) Uani 1 1 d . U . . .
C24 C 1.1756(3) -0.0851(2) 0.20123(18) 0.0253(5) Uani 1 1 d . U . . .
H24 H 1.121424 -0.126229 0.258967 0.030 Uiso 1 1 calc R U . . .
C25 C 1.2110(3) -0.1185(3) 0.1119(2) 0.0348(6) Uani 1 1 d . U . . .
H25 H 1.181549 -0.182978 0.109082 0.042 Uiso 1 1 calc R U . . .
C26 C 1.2888(3) -0.0585(3) 0.0274(2) 0.0374(6) Uani 1 1 d . U . . .
H26 H 1.311559 -0.080944 -0.033532 0.045 Uiso 1 1 calc R U . . .
C27 C 1.3335(3) 0.0348(3) 0.03145(19) 0.0331(6) Uani 1 1 d . U . . .
H27 H 1.386071 0.076703 -0.026859 0.040 Uiso 1 1 calc R U . . .
C28 C 1.3017(2) 0.0666(2) 0.12029(18) 0.0247(5) Uani 1 1 d . U . . .
H28 H 1.335591 0.128064 0.123475 0.030 Uiso 1 1 calc R U . . .
C1S C 0.4321(3) 0.5899(3) 0.3474(2) 0.0344(6) Uani 1 1 d . U . . .
H1S H 0.424701 0.644221 0.388846 0.041 Uiso 1 1 calc R U . A 1
Cl1S Cl 0.5479(2) 0.4520(3) 0.3841(2) 0.0227(12) Uani 0.59(3) 1 d . U P B 1
Cl2S Cl 0.2740(5) 0.5793(10) 0.3600(4) 0.0415(10) Uani 0.59(3) 1 d . U P B 1
Cl3S Cl 0.4872(4) 0.6615(7) 0.2240(3) 0.0362(9) Uani 0.59(3) 1 d . U P B 1
Cl1A Cl 0.2830(9) 0.5357(18) 0.3682(5) 0.0492(17) Uani 0.41(3) 1 d . U P B 2
Cl2A Cl 0.4901(8) 0.6814(13) 0.2202(5) 0.057(2) Uani 0.41(3) 1 d . U P B 2
Cl3A Cl 0.5508(8) 0.4588(8) 0.3758(8) 0.080(3) Uani 0.41(3) 1 d . U P B 2
C2S C -0.1733(3) 0.7369(2) 0.3570(2) 0.0301(5) Uani 1 1 d . U . . .
H2S H -0.212929 0.812420 0.381187 0.036 Uiso 1 1 calc R U . C 1
Cl4S Cl -0.06289(14) 0.63227(9) 0.43198(16) 0.0393(4) Uani 0.743(6) 1 d D U P D 1
Cl5S Cl -0.30143(17) 0.66831(16) 0.37399(16) 0.0432(4) Uani 0.743(6) 1 d D U P D 1
Cl6S Cl -0.0917(2) 0.77381(14) 0.23348(11) 0.0476(5) Uani 0.743(6) 1 d D U P D 1
Cl4A Cl -0.0169(6) 0.6525(4) 0.3672(7) 0.062(2) Uani 0.257(6) 1 d D U P D 2
Cl5A Cl -0.1570(8) 0.7915(4) 0.2159(3) 0.0544(13) Uani 0.257(6) 1 d D U P D 2
Cl6A Cl -0.3051(8) 0.6825(7) 0.4062(6) 0.078(2) Uani 0.257(6) 1 d D U P D 2

loop_
_atom_site_aniso_label
_atom_site_aniso_U_11
_atom_site_aniso_U_22
_atom_site_aniso_U_33
_atom_site_aniso_U_23
_atom_site_aniso_U_13
_atom_site_aniso_U_12
Pd1 0.01461(9) 0.01180(9) 0.01057(9) -0.00104(6) -0.00207(6) -0.00410(6)
P1 0.0130(2) 0.0132(2) 0.0118(2) -0.00055(19) -0.00277(19) -0.00431(19)
Cl1 0.0177(2) 0.0195(3) 0.0238(3) 0.0021(2) -0.0045(2) -0.0006(2)
C1 0.0255(12) 0.0134(10) 0.0197(11) -0.0027(8) -0.0002(9) -0.0042(9)
N1 0.0191(9) 0.0151(9) 0.0128(8) -0.0017(7) -0.0032(7) -0.0060(7)
Cl2 0.0208(2) 0.0214(2) 0.0153(2) -0.00206(18) -0.00648(19) -0.00988(19)
C2 0.0249(12) 0.0135(10) 0.0210(11) -0.0005(8) -0.0031(9) -0.0046(9)
N2 0.0167(9) 0.0151(9) 0.0122(8) -0.0002(7) -0.0028(7) -0.0051(7)
C3 0.0135(9) 0.0143(9) 0.0117(9) -0.0008(7) -0.0040(7) -0.0060(7)
C4 0.0197(10) 0.0159(10) 0.0117(10) 0.0024(8) -0.0045(8) -0.0029(8)
C6 0.0198(11) 0.0177(10) 0.0149(10) 0.0010(8) -0.0045(8) -0.0053(8)
C7 0.0234(12) 0.0258(12) 0.0176(11) 0.0009(9) -0.0016(9) -0.0098(9)
C8 0.0350(14) 0.0336(14) 0.0120(10) 0.0021(9) -0.0053(9) -0.0123(11)
C9 0.0336(13) 0.0341(13) 0.0166(11) -0.0010(10) -0.0110(10) -0.0135(11)
C10 0.0202(11) 0.0196(11) 0.0178(11) 0.0020(8) -0.0080(9) -0.0050(9)
C11 0.0236(11) 0.0218(11) 0.0171(11) 0.0023(9) -0.0049(9) -0.0110(9)
C12 0.0236(12) 0.0353(14) 0.0329(14) 0.0010(11) -0.0077(10) -0.0133(11)
C13 0.0413(15) 0.0249(12) 0.0280(13) -0.0005(10) -0.0135(11) -0.0141(11)
C14 0.0250(12) 0.0296(12) 0.0192(11) 0.0038(9) -0.0100(9) -0.0131(10)
C15 0.0463(16) 0.0408(15) 0.0306(14) 0.0019(11) -0.0180(12) -0.0254(13)
C16 0.0238(13) 0.0373(15) 0.0422(16) 0.0011(12) -0.0073(11) -0.0126(11)
C17 0.0159(10) 0.0243(11) 0.0181(11) 0.0056(9) -0.0061(8) -0.0083(9)
C18 0.0173(11) 0.0256(13) 0.0356(14) 0.0087(10) -0.0061(10) -0.0045(9)
C19 0.0174(12) 0.0412(16) 0.0509(18) 0.0210(13) -0.0116(12) -0.0086(11)
C20 0.0328(15) 0.062(2) 0.0438(17) 0.0258(14) -0.0239(13) -0.0336(14)
C21 0.0430(16) 0.0573(18) 0.0276(13) 0.0103(12) -0.0189(12) -0.0356(14)
C22 0.0280(12) 0.0335(13) 0.0196(11) 0.0046(9) -0.0099(9) -0.0198(10)
C23 0.0220(11) 0.0196(11) 0.0146(10) -0.0043(8) -0.0016(8) -0.0029(9)
C24 0.0297(13) 0.0249(12) 0.0210(11) -0.0085(9) -0.0012(9) -0.0081(10)
C25 0.0469(16) 0.0375(15) 0.0238(13) -0.0137(11) -0.0031(11) -0.0145(12)
C26 0.0469(17) 0.0449(16) 0.0193(12) -0.0160(11) 0.0004(11) -0.0100(13)
C27 0.0349(14) 0.0351(14) 0.0188(12) -0.0053(10) 0.0040(10) -0.0069(11)
C28 0.0251(12) 0.0219(11) 0.0193(11) -0.0031(9) 0.0018(9) -0.0049(9)
C1S 0.0280(13) 0.0435(16) 0.0262(13) -0.0111(11) -0.0043(10) -0.0015(11)
Cl1S 0.0203(15) 0.0181(12) 0.0271(17) -0.0077(7) -0.0015(9) -0.0034(7)
Cl2S 0.0297(8) 0.066(3) 0.0276(12) -0.0159(15) -0.0001(7) -0.0126(14)
Cl3S 0.0384(13) 0.0422(17) 0.0243(11) 0.0008(8) -0.0115(11) -0.0106(9)
Cl1A 0.0309(16) 0.079(5) 0.0366(15) -0.010(2) -0.0024(11) -0.023(3)
Cl2A 0.063(3) 0.051(3) 0.034(2) -0.0092(16) 0.014(2) -0.0106(17)
Cl3A 0.082(5) 0.043(3) 0.107(6) -0.008(3) -0.036(4) -0.001(3)
C2S 0.0317(13) 0.0290(13) 0.0363(14) -0.0138(11) -0.0099(11) -0.0086(11)
Cl4S 0.0367(6) 0.0297(5) 0.0572(11) -0.0082(5) -0.0272(7) -0.0026(4)
Cl5S 0.0371(6) 0.0447(7) 0.0578(10) -0.0065(6) -0.0190(7) -0.0222(5)
Cl6S 0.0620(11) 0.0581(7) 0.0272(6) -0.0203(5) 0.0076(6) -0.0286(7)
Cl4A 0.061(3) 0.0398(19) 0.096(6) -0.026(3) -0.043(3) 0.0066(17)
Cl5A 0.071(3) 0.068(2) 0.0349(17) -0.0255(15) -0.0057(18) -0.024(2)
Cl6A 0.096(4) 0.092(4) 0.068(4) -0.032(3) 0.016(3) -0.073(3)

loop_
_atom_type_symbol
_atom_type_description
_atom_type_scat_dispersion_real
_atom_type_scat_dispersion_imag
_atom_type_scat_source
C C 0.0181 0.0091 'International Tables Vol C Tables 4.2.6.8 and 6.1.1.4'
H H 0.0000 0.0000 'International Tables Vol C Tables 4.2.6.8 and 6.1.1.4'
Cl Cl 0.3639 0.7018 'International Tables Vol C Tables 4.2.6.8 and 6.1.1.4'
N N 0.0311 0.0180 'International Tables Vol C Tables 4.2.6.8 and 6.1.1.4'
Pd Pd 0.1215 3.9337 'International Tables Vol C Tables 4.2.6.8 and 6.1.1.4'
P P 0.2955 0.4335 'International Tables Vol C Tables 4.2.6.8 and 6.1.1.4'

loop_
_geom_angle_atom_site_label_1
_geom_angle_atom_site_label_2
_geom_angle_atom_site_label_3
_geom_angle
_geom_angle_site_symmetry_1
_geom_angle_site_symmetry_3
_geom_angle_publ_flag
N1 Pd1 P1 172.72(5) . 2_756 ?
N1 Pd1 Cl1 88.40(5) . . ?
P1 Pd1 Cl1 90.315(19) 2_756 . ?
N1 Pd1 Cl2 94.22(5) . . ?
P1 Pd1 Cl2 88.907(19) 2_756 . ?
Cl1 Pd1 Cl2 164.63(2) . . ?
N1 Pd1 Pd1 84.43(5) . 2_756 ?
P1 Pd1 Pd1 90.339(15) 2_756 2_756 ?
Cl1 Pd1 Pd1 123.783(17) . 2_756 ?
Cl2 Pd1 Pd1 71.573(14) . 2_756 ?
C17 P1 C23 105.77(11) . . ?
C17 P1 C3 100.95(10) . . ?
C23 P1 C3 112.39(10) . . ?
C17 P1 Pd1 116.37(7) . 2_756 ?
C23 P1 Pd1 113.04(8) . 2_756 ?
C3 P1 Pd1 107.79(7) . 2_756 ?
C2 C1 N1 109.2(2) . . ?
C2 C1 H1 125.4 . . ?
N1 C1 H1 125.4 . . ?
C3 N1 C1 107.23(18) . . ?
C3 N1 Pd1 128.45(14) . . ?
C1 N1 Pd1 121.52(15) . . ?
C1 C2 N2 106.96(19) . . ?
C1 C2 H2 126.5 . . ?
N2 C2 H2 126.5 . . ?
C3 N2 C2 107.79(17) . . ?
C3 N2 C4 129.19(18) . . ?
C2 N2 C4 122.12(18) . . ?
N1 C3 N2 108.83(18) . . ?
N1 C3 P1 121.66(15) . . ?
N2 C3 P1 128.18(16) . . ?
C6 C4 C10 123.6(2) . . ?
C6 C4 N2 118.51(19) . . ?
C10 C4 N2 117.77(19) . . ?
C7 C6 C4 116.8(2) . . ?
C7 C6 C11 119.9(2) . . ?
C4 C6 C11 123.3(2) . . ?
C8 C7 C6 121.1(2) . . ?
C8 C7 H7 119.5 . . ?
C6 C7 H7 119.5 . . ?
C7 C8 C9 120.3(2) . . ?
C7 C8 H8 119.8 . . ?
C9 C8 H8 119.8 . . ?
C8 C9 C10 121.5(2) . . ?
C8 C9 H9 119.3 . . ?
C10 C9 H9 119.3 . . ?
C9 C10 C4 116.7(2) . . ?
C9 C10 C14 121.3(2) . . ?
C4 C10 C14 122.0(2) . . ?
C6 C11 C12 112.5(2) . . ?
C6 C11 C13 109.61(19) . . ?
C12 C11 C13 110.2(2) . . ?
C6 C11 H11 108.2 . . ?
C12 C11 H11 108.2 . . ?
C13 C11 H11 108.2 . . ?
C11 C12 H12A 109.5 . . ?
C11 C12 H12B 109.5 . . ?
H12A C12 H12B 109.5 . . ?
C11 C12 H12C 109.5 . . ?
H12A C12 H12C 109.5 . . ?
H12B C12 H12C 109.5 . . ?
C11 C13 H13A 109.5 . . ?
C11 C13 H13B 109.5 . . ?
H13A C13 H13B 109.5 . . ?
C11 C13 H13C 109.5 . . ?
H13A C13 H13C 109.5 . . ?
H13B C13 H13C 109.5 . . ?
C15 C14 C16 109.9(2) . . ?
C15 C14 C10 113.0(2) . . ?
C16 C14 C10 111.5(2) . . ?
C15 C14 H14 107.4 . . ?
C16 C14 H14 107.4 . . ?
C10 C14 H14 107.4 . . ?
C14 C15 H15A 109.5 . . ?
C14 C15 H15B 109.5 . . ?
H15A C15 H15B 109.5 . . ?
C14 C15 H15C 109.5 . . ?
H15A C15 H15C 109.5 . . ?
H15B C15 H15C 109.5 . . ?
C14 C16 H16A 109.5 . . ?
C14 C16 H16B 109.5 . . ?
H16A C16 H16B 109.5 . . ?
C14 C16 H16C 109.5 . . ?
H16A C16 H16C 109.5 . . ?
H16B C16 H16C 109.5 . . ?
C22 C17 C18 119.6(2) . . ?
C22 C17 P1 120.35(18) . . ?
C18 C17 P1 119.8(2) . . ?
C19 C18 C17 119.1(3) . . ?
C19 C18 H18 120.5 . . ?
C17 C18 H18 120.5 . . ?
C20 C19 C18 120.9(3) . . ?
C20 C19 H19 119.6 . . ?
C18 C19 H19 119.6 . . ?
C19 C20 C21 120.2(3) . . ?
C19 C20 H20 119.9 . . ?
C21 C20 H20 119.9 . . ?
C20 C21 C22 120.2(3) . . ?
C20 C21 H21 119.9 . . ?
C22 C21 H21 119.9 . . ?
C17 C22 C21 120.1(3) . . ?
C17 C22 H22 120.0 . . ?
C21 C22 H22 120.0 . . ?
C24 C23 C28 119.3(2) . . ?
C24 C23 P1 118.23(17) . . ?
C28 C23 P1 122.29(18) . . ?
C23 C24 C25 119.8(2) . . ?
C23 C24 H24 120.1 . . ?
C25 C24 H24 120.1 . . ?
C26 C25 C24 120.4(3) . . ?
C26 C25 H25 119.8 . . ?
C24 C25 H25 119.8 . . ?
C25 C26 C27 120.0(2) . . ?
C25 C26 H26 120.0 . . ?
C27 C26 H26 120.0 . . ?
C28 C27 C26 120.1(2) . . ?
C28 C27 H27 120.0 . . ?
C26 C27 H27 120.0 . . ?
C27 C28 C23 120.4(2) . . ?
C27 C28 H28 119.8 . . ?
C23 C28 H28 119.8 . . ?
Cl2S C1S Cl3S 106.2(3) . . ?
Cl2S C1S Cl1S 116.1(4) . . ?
Cl3S C1S Cl1S 111.0(2) . . ?
Cl3A C1S Cl1A 103.4(5) . . ?
Cl3A C1S Cl2A 110.7(4) . . ?
Cl1A C1S Cl2A 115.9(5) . . ?
Cl2S C1S H1S 107.8 . . ?
Cl3S C1S H1S 107.8 . . ?
Cl1S C1S H1S 107.8 . . ?
Cl6A C2S Cl4A 123.2(4) . . ?
Cl6S C2S Cl5S 111.21(16) . . ?
Cl6S C2S Cl4S 111.52(17) . . ?
Cl5S C2S Cl4S 107.08(16) . . ?
Cl6A C2S Cl5A 107.1(3) . . ?
Cl4A C2S Cl5A 103.4(3) . . ?
Cl6S C2S H2S 109.0 . . ?
Cl5S C2S H2S 109.0 . . ?
Cl4S C2S H2S 109.0 . . ?

loop_
_geom_bond_atom_site_label_1
_geom_bond_atom_site_label_2
_geom_bond_distance
_geom_bond_site_symmetry_2
_geom_bond_publ_flag
Pd1 N1 2.1090(17) . ?
Pd1 P1 2.2257(5) 2_756 ?
Pd1 Cl1 2.3176(5) . ?
Pd1 Cl2 2.3233(5) . ?
Pd1 Pd1 2.9660(3) 2_756 ?
P1 C17 1.814(2) . ?
P1 C23 1.821(2) . ?
P1 C3 1.837(2) . ?
C1 C2 1.351(3) . ?
C1 N1 1.377(3) . ?
C1 H1 0.9500 . ?
N1 C3 1.340(3) . ?
C2 N2 1.375(3) . ?
C2 H2 0.9500 . ?
N2 C3 1.371(3) . ?
N2 C4 1.445(3) . ?
C4 C6 1.401(3) . ?
C4 C10 1.404(3) . ?
C6 C7 1.398(3) . ?
C6 C11 1.520(3) . ?
C7 C8 1.383(4) . ?
C7 H7 0.9500 . ?
C8 C9 1.387(4) . ?
C8 H8 0.9500 . ?
C9 C10 1.390(3) . ?
C9 H9 0.9500 . ?
C10 C14 1.526(3) . ?
C11 C12 1.535(3) . ?
C11 C13 1.537(3) . ?
C11 H11 1.0000 . ?
C12 H12A 0.9800 . ?
C12 H12B 0.9800 . ?
C12 H12C 0.9800 . ?
C13 H13A 0.9800 . ?
C13 H13B 0.9800 . ?
C13 H13C 0.9800 . ?
C14 C15 1.526(4) . ?
C14 C16 1.526(4) . ?
C14 H14 1.0000 . ?
C15 H15A 0.9800 . ?
C15 H15B 0.9800 . ?
C15 H15C 0.9800 . ?
C16 H16A 0.9800 . ?
C16 H16B 0.9800 . ?
C16 H16C 0.9800 . ?
C17 C22 1.393(4) . ?
C17 C18 1.400(4) . ?
C18 C19 1.398(4) . ?
C18 H18 0.9500 . ?
C19 C20 1.375(5) . ?
C19 H19 0.9500 . ?
C20 C21 1.376(5) . ?
C20 H20 0.9500 . ?
C21 C22 1.394(4) . ?
C21 H21 0.9500 . ?
C22 H22 0.9500 . ?
C23 C24 1.392(3) . ?
C23 C28 1.401(3) . ?
C24 C25 1.394(3) . ?
C24 H24 0.9500 . ?
C25 C26 1.381(4) . ?
C25 H25 0.9500 . ?
C26 C27 1.389(4) . ?
C26 H26 0.9500 . ?
C27 C28 1.382(4) . ?
C27 H27 0.9500 . ?
C28 H28 0.9500 . ?
C1S Cl3A 1.712(8) . ?
C1S Cl2S 1.720(6) . ?
C1S Cl3S 1.726(6) . ?
C1S Cl1S 1.769(4) . ?
C1S Cl1A 1.849(9) . ?
C1S Cl2A 1.849(11) . ?
C1S H1S 1.0000 . ?
C2S Cl6A 1.631(7) . ?
C2S Cl4A 1.706(5) . ?
C2S Cl6S 1.718(3) . ?
C2S Cl5S 1.761(3) . ?
C2S Cl4S 1.786(3) . ?
C2S Cl5A 1.916(5) . ?
C2S H2S 1.0000 . ?
